data_1521084
loop_
_publ_author_name
'Gonon, M.F.'
'Descamps, J.C.'
'Cambier, F.'
'Thompson, D.P.'

_publ_section_title
;
 Determination and refinement of the crystal structure of M2 Si Al O5 N
 "B-phase" (M= Y, Er, Yb)
;
_journal_name_full 'Ceramics International'
_journal_page_first 105
_journal_page_last 111
_journal_volume 26
_journal_year 2000
_chemical_formula_sum 'Al N O5 Si Y2'
_chemical_name_systematic 'Y2 (Si Al O5 N)'
_space_group_IT_number 194
_symmetry_space_group_name_Hall '-P 6c 2c'
_symmetry_space_group_name_H-M 'P 63/m m c'
_cell_angle_alpha 90
_cell_angle_beta 90
_cell_angle_gamma 120
_cell_formula_units_Z 1
_cell_length_a 3.8359
_cell_length_b 3.8359
_cell_length_c 9.7539
_cell_volume 124.292
_citation_journal_id_ASTM CINNDH
_cod_data_source_file Gonon_CINNDH_2000_991.cif
_cod_data_source_block Al1N1O5Si1Y2
_cod_original_cell_volume 124.2921
_cod_original_formula_sum 'Al1 N1 O5 Si1 Y2'
_cod_database_code 1521084

loop_
_symmetry_equiv_pos_as_xyz
x,y,z
x-y,x,z+1/2
-y,x-y,z
-x,-y,z+1/2
-x+y,-x,z
y,-x+y,z+1/2
-y,-x,-z+1/2
x-y,-y,-z
x,x-y,-z+1/2
y,x,-z
-x+y,y,-z+1/2
-x,-x+y,-z
-x,-y,-z
-x+y,-x,-z-1/2
y,-x+y,-z
x,y,-z-1/2
x-y,x,-z
-y,x-y,-z-1/2
y,x,z-1/2
-x+y,y,z
-x,-x+y,z-1/2
-y,-x,z
x-y,-y,z-1/2
x,x-y,z

loop_
_atom_site_label
_atom_site_type_symbol
_atom_site_fract_x
_atom_site_fract_y
_atom_site_fract_z
_atom_site_occupancy
_atom_site_U_iso_or_equiv
O2 O-2 0.216 0.108 0.25 0.2778 0.0
N1 N-3 0.3333 0.6667 0.1 0.1667 0.0
N2 N-3 0.216 0.108 0.25 0.0556 0.0
Si1 Si+4 0.406 0.812 0.25 0.1667 0.0
Y1 Y+3 0 0 0 1 0.0
Al1 Al+3 0.406 0.812 0.25 0.1667 0.0
O1 O-2 0.3333 0.6667 0.1 0.8333 0.0
